data_7121131
loop_
_publ_author_name
'Kubanik, Mario'
'Lam, Nelson Y. S.'
'Holtkamp, Hannah U.'
'S\"ohnel, Tilo'
'Anderson, Robert F.'
'Jamieson, Stephen M. F.'
'Hartinger, Christian G.'

_publ_section_title
;
 Quinoline-para-quinones and metals: coordination-assisted formation of
 quinoline-ortho-quinones.
;
_journal_issue 8
_journal_name_full 'Chemical communications (Cambridge, England)'
_journal_page_first 992
_journal_page_last 995
_journal_paper_doi 10.1039/c7cc09478g
_journal_volume 54
_journal_year 2018
_chemical_formula_moiety 'C19 H17 Cl2 N O3 Ru, C H2 Cl2'
_chemical_formula_sum 'C20 H19 Cl4 N O3 Ru'
_chemical_formula_weight 564.36
_chemical_name_systematic
;
Chlorido(7-chloro-8-hydroxyquinolinolato-5,6-dione-?N1,?O8)(?6-p-cymene)ruthenium(II)
;
_space_group_crystal_system monoclinic
_space_group_IT_number 14
_space_group_name_Hall '-P 2ybc'
_space_group_name_H-M_alt 'P 1 21/c 1'
_symmetry_space_group_name_Hall '-P 2ybc'
_symmetry_space_group_name_H-M 'P 1 21/c 1'
_atom_sites_solution_hydrogens geom
_atom_sites_solution_primary direct
_atom_sites_solution_secondary difmap
_audit_creation_method SHELXL-2016/6
_audit_update_record
;
2017-08-31 deposited with the CCDC.
2018-01-02 downloaded from the CCDC.
;
_cell_angle_alpha 90
_cell_angle_beta 100.782(3)
_cell_angle_gamma 90
_cell_formula_units_Z 8
_cell_length_a 10.6343(5)
_cell_length_b 21.1270(9)
_cell_length_c 19.5934(10)
_cell_measurement_reflns_used 9975
_cell_measurement_temperature 100(2)
_cell_measurement_theta_max 25.112
_cell_measurement_theta_min 3.215
_cell_volume 4324.4(4)
_computing_cell_refinement '<i>SAINT</i> (Bruker, 2008)'
_computing_data_collection '<i>APEX2</i> (Bruker, 2008)'
_computing_data_reduction '<i>SAINT</i> (Bruker, 2008)'
_computing_structure_refinement 'SHELXL-2016/6 (Sheldrick, 2016)'
_computing_structure_solution 'SHELXS-2016/6 (Sheldrick, 2016)'
_diffrn_ambient_temperature 100(2)
_diffrn_detector 'Bruker APEX2 area detector'
_diffrn_detector_area_resol_mean 7.9
_diffrn_detector_type 'CCD area detector'
_diffrn_measured_fraction_theta_full 0.997
_diffrn_measured_fraction_theta_max 0.996
_diffrn_measurement_device 'three-circle diffractometer'
_diffrn_measurement_device_type 'Bruker SMART APEX2 area detector'
_diffrn_measurement_method '\w and \f scans'
_diffrn_radiation_monochromator 'mirror optics'
_diffrn_radiation_probe x-ray
_diffrn_radiation_type 'Mo K\a'
_diffrn_radiation_wavelength 0.71073
_diffrn_reflns_av_R_equivalents 0.0458
_diffrn_reflns_av_unetI/netI 0.0351
_diffrn_reflns_Laue_measured_fraction_full 0.997
_diffrn_reflns_Laue_measured_fraction_max 0.996
_diffrn_reflns_limit_h_max 12
_diffrn_reflns_limit_h_min -13
_diffrn_reflns_limit_k_max 26
_diffrn_reflns_limit_k_min -26
_diffrn_reflns_limit_l_max 23
_diffrn_reflns_limit_l_min -24
_diffrn_reflns_number 47848
_diffrn_reflns_point_group_measured_fraction_full 0.997
_diffrn_reflns_point_group_measured_fraction_max 0.996
_diffrn_reflns_theta_full 25.242
_diffrn_reflns_theta_max 26.000
_diffrn_reflns_theta_min 1.431
_diffrn_source 'microfocus sealed X-ray tube'
_diffrn_source_type 'Incoatec I\ms'
_exptl_absorpt_coefficient_mu 1.242
_exptl_absorpt_correction_T_max 0.8623
_exptl_absorpt_correction_T_min 0.6512
_exptl_absorpt_correction_type multi-scan
_exptl_absorpt_process_details
;
SADABS-2004/1 (Bruker,2004) was used for absorption correction.
R(int) was 0.0627 before and 0.0418 after correction.
The Ratio of minimum to maximum transmission is 0.7552.
The \l/2 correction factor is 0.0015.
;
_exptl_crystal_colour black
_exptl_crystal_density_diffrn 1.734
_exptl_crystal_description block
_exptl_crystal_F_000 2257
_exptl_crystal_size_max 0.350
_exptl_crystal_size_mid 0.350
_exptl_crystal_size_min 0.300
_refine_diff_density_max 1.347
_refine_diff_density_min -1.656
_refine_diff_density_rms 0.127
_refine_ls_extinction_method none
_refine_ls_goodness_of_fit_ref 1.182
_refine_ls_hydrogen_treatment constr
_refine_ls_matrix_type full
_refine_ls_number_parameters 549
_refine_ls_number_reflns 8462
_refine_ls_number_restraints 196
_refine_ls_restrained_S_all 1.180
_refine_ls_R_factor_all 0.0696
_refine_ls_R_factor_gt 0.0547
_refine_ls_shift/su_max 0.001
_refine_ls_shift/su_mean 0.000
_refine_ls_structure_factor_coef Fsqd
_refine_ls_weighting_details 'w=1/[\s^2^(Fo^2^)+(0.0234P)^2^+37.6563P] where P=(Fo^2^+2Fc^2^)/3'
_refine_ls_weighting_scheme calc
_refine_ls_wR_factor_gt 0.1308
_refine_ls_wR_factor_ref 0.1387
_reflns_Friedel_coverage 0.000
_reflns_number_gt 6730
_reflns_number_total 8462
_reflns_threshold_expression 'I > 2\s(I)'
_cod_data_source_file c7cc09478g2.cif
_cod_data_source_block maku059_0m_2
_cod_depositor_comments 'Adding full bibliography for 7121127--7121131.cif.'
_cod_database_code 7121131
_shelx_shelxl_version_number 2016/6
_shelx_space_group_comment
;
The symmetry employed for this shelxl refinement is uniquely defined
by the following loop, which should always be used as a source of
symmetry information in preference to the above space-group names.
They are only intended as comments.
;
_shelx_estimated_absorpt_t_min 0.670
_shelx_estimated_absorpt_t_max 0.707

loop_
_space_group_symop_operation_xyz
'x, y, z'
'-x, y+1/2, -z+1/2'
'-x, -y, -z'
'x, -y-1/2, z-1/2'

loop_
_atom_site_label
_atom_site_type_symbol
_atom_site_fract_x
_atom_site_fract_y
_atom_site_fract_z
_atom_site_U_iso_or_equiv
_atom_site_adp_type
_atom_site_occupancy
_atom_site_site_symmetry_order
_atom_site_calc_flag
_atom_site_refinement_flags_posn
_atom_site_refinement_flags_adp
_atom_site_refinement_flags_occupancy
_atom_site_disorder_assembly
_atom_site_disorder_group
C1 C -0.1237(6) 0.3216(3) 0.6551(3) 0.0255(13) Uani 1 1 d . U . . .
H1 H -0.181926 0.351020 0.629608 0.031 Uiso 1 1 calc R U . . .
C2 C -0.1494(6) 0.2581(3) 0.6458(3) 0.0280(14) Uani 1 1 d . U . . .
H2 H -0.224956 0.244348 0.615595 0.034 Uiso 1 1 calc R U . . .
C3 C -0.0635(6) 0.2144(3) 0.6809(3) 0.0234(13) Uani 1 1 d . U . . .
H3 H -0.079064 0.170232 0.675260 0.028 Uiso 1 1 calc R U . . .
C4 C 0.0451(6) 0.2365(3) 0.7243(3) 0.0202(12) Uani 1 1 d . U . . .
C5 C 0.1460(6) 0.1940(3) 0.7617(3) 0.0247(13) Uani 1 1 d . U . . .
C8 C 0.1741(6) 0.3296(3) 0.7800(3) 0.0214(12) Uani 1 1 d . U . . .
C9 C 0.0635(6) 0.3020(3) 0.7332(3) 0.0239(13) Uani 1 1 d . U . . .
C10 C -0.1140(6) 0.4718(3) 0.7633(3) 0.0227(12) Uani 1 1 d . U . . .
H10 H -0.168441 0.448754 0.787584 0.027 Uiso 1 1 calc R U . . .
C11 C 0.0026(6) 0.4971(3) 0.7998(3) 0.0256(13) Uani 1 1 d . U . . .
C12 C 0.0476(7) 0.4846(4) 0.8761(4) 0.0373(16) Uani 1 1 d . . . . .
H12A H 0.140124 0.476896 0.885255 0.056 Uiso 1 1 calc R U . . .
H12B H 0.003394 0.447283 0.889736 0.056 Uiso 1 1 calc R U . . .
H12C H 0.028606 0.521351 0.902886 0.056 Uiso 1 1 calc R U . . .
C13 C 0.0813(6) 0.5317(3) 0.7617(3) 0.0232(13) Uani 1 1 d . U . . .
H13 H 0.159462 0.549496 0.785365 0.028 Uiso 1 1 calc R U . . .
C15 C -0.0729(6) 0.5144(3) 0.6515(3) 0.0235(13) Uani 1 1 d . U . . .
C16 C -0.1083(6) 0.5248(3) 0.5744(3) 0.0264(13) Uani 1 1 d . . . . .
H16 H -0.027497 0.534061 0.557094 0.032 Uiso 1 1 calc R U . . .
C17 C -0.1714(7) 0.4687(3) 0.5338(4) 0.0382(17) Uani 1 1 d . . . . .
H17A H -0.184825 0.478092 0.483950 0.057 Uiso 1 1 calc R U . . .
H17B H -0.253998 0.460235 0.547213 0.057 Uiso 1 1 calc R U . . .
H17C H -0.116109 0.431440 0.543828 0.057 Uiso 1 1 calc R U . . .
C18 C -0.1932(8) 0.5845(4) 0.5618(4) 0.0421(18) Uani 1 1 d . . . . .
H18A H -0.209377 0.595120 0.512275 0.063 Uiso 1 1 calc R U . . .
H18B H -0.149336 0.619951 0.588581 0.063 Uiso 1 1 calc R U . . .
H18C H -0.274712 0.576433 0.576716 0.063 Uiso 1 1 calc R U . . .
C19 C -0.1499(6) 0.4809(3) 0.6898(3) 0.0221(12) Uani 1 1 d . U . . .
H19 H -0.228641 0.463694 0.666259 0.027 Uiso 1 1 calc R U . . .
C20 C 0.3748(6) 0.2010(3) 0.6608(3) 0.0238(13) Uani 1 1 d . U . . .
H20 H 0.316103 0.171780 0.635334 0.029 Uiso 1 1 calc R U . . .
C21 C 0.3460(6) 0.2653(3) 0.6561(3) 0.0274(14) Uani 1 1 d . U . . .
H21 H 0.266878 0.279574 0.629701 0.033 Uiso 1 1 calc R U . . .
C22 C 0.4340(6) 0.3080(3) 0.6901(3) 0.0271(14) Uani 1 1 d . U . . .
H22 H 0.417199 0.352126 0.686726 0.033 Uiso 1 1 calc R U . . .
C24 C 0.6487(6) 0.3287(3) 0.7645(3) 0.0256(13) Uani 1 1 d . U . . .
C23 C 0.5467(6) 0.2856(3) 0.7293(3) 0.0241(13) Uani 1 1 d . U . . .
C27 C 0.6839(5) 0.1923(3) 0.7773(3) 0.0213(12) Uani 1 1 d . U . . .
C30 C 0.3905(6) 0.0514(3) 0.7624(3) 0.0230(13) Uani 1 1 d . U . . .
H30 H 0.334539 0.074227 0.786015 0.028 Uiso 1 1 calc R U . . .
C31 C 0.5070(6) 0.0281(3) 0.7995(3) 0.0242(13) Uani 1 1 d . U . . .
C32 C 0.5509(7) 0.0434(3) 0.8751(3) 0.0349(16) Uani 1 1 d . . . . .
H32A H 0.642200 0.054023 0.883633 0.052 Uiso 1 1 calc R U . . .
H32B H 0.537197 0.006570 0.903283 0.052 Uiso 1 1 calc R U . . .
H32C H 0.502015 0.079442 0.887664 0.052 Uiso 1 1 calc R U . . .
C33 C 0.5868(6) -0.0076(3) 0.7626(3) 0.0242(13) Uani 1 1 d . U . . .
H33 H 0.665811 -0.023853 0.787074 0.029 Uiso 1 1 calc R U . . .
C35 C 0.4340(6) 0.0069(3) 0.6522(3) 0.0248(13) Uani 1 1 d . U . . .
C36 C 0.3999(6) -0.0055(3) 0.5750(3) 0.0325(15) Uani 1 1 d . . . . .
H36 H 0.481527 -0.013693 0.558158 0.039 Uiso 1 1 calc R U . . .
C37 C 0.3192(8) -0.0660(4) 0.5630(4) 0.0458(19) Uani 1 1 d . . . . .
H37A H 0.303466 -0.076829 0.513494 0.069 Uiso 1 1 calc R U . . .
H37B H 0.237345 -0.059156 0.577950 0.069 Uiso 1 1 calc R U . . .
H37C H 0.365297 -0.100798 0.589889 0.069 Uiso 1 1 calc R U . . .
C38 C 0.3337(8) 0.0502(4) 0.5336(4) 0.0454(19) Uani 1 1 d . . . . .
H38A H 0.319324 0.040218 0.483912 0.068 Uiso 1 1 calc R U . . .
H38B H 0.387932 0.087917 0.542722 0.068 Uiso 1 1 calc R U . . .
H38C H 0.251387 0.058289 0.547579 0.068 Uiso 1 1 calc R U . . .
C39 C 0.3560(6) 0.0410(3) 0.6896(3) 0.0251(13) Uani 1 1 d . U . . .
H39 H 0.277315 0.057810 0.665355 0.030 Uiso 1 1 calc R U . . .
N1 N -0.0206(5) 0.3443(2) 0.6985(3) 0.0235(11) Uani 1 1 d . U . . .
N2 N 0.4831(5) 0.1788(2) 0.7004(3) 0.0211(10) Uani 1 1 d . U . . .
O1 O 0.1813(4) 0.39024(19) 0.7814(2) 0.0249(9) Uani 1 1 d . . . . .
O2 O 0.1431(4) 0.1370(2) 0.7505(3) 0.0345(11) Uani 1 1 d . . . . .
O4 O 0.6910(4) 0.13148(18) 0.7770(2) 0.0229(9) Uani 1 1 d . . . . .
O5 O 0.6424(4) 0.38529(19) 0.7553(3) 0.0333(11) Uani 1 1 d . . . . .
O3 O 0.3415(4) 0.1863(2) 0.8437(2) 0.0333(11) Uani 1 1 d . . . . .
O6 O 0.8499(4) 0.3361(2) 0.8417(2) 0.0329(11) Uani 1 1 d . . . . .
Cl1 Cl 0.15971(14) 0.41298(7) 0.62394(8) 0.0248(3) Uani 1 1 d . . . . .
Cl2 Cl 0.65641(15) 0.11063(8) 0.61962(8) 0.0301(3) Uani 1 1 d . . . . .
Cl3 Cl 0.39280(15) 0.32369(7) 0.87420(9) 0.0318(4) Uani 1 1 d . . . . .
Cl4 Cl 0.90792(14) 0.19855(7) 0.86622(8) 0.0282(3) Uani 1 1 d . . . . .
Ru1 Ru 0.03931(4) 0.43898(2) 0.71270(3) 0.01973(13) Uani 1 1 d . . . . .
Ru2 Ru 0.54330(4) 0.08387(2) 0.71124(3) 0.02017(13) Uani 1 1 d . . . . .
C14 C 0.0452(6) 0.5399(3) 0.6899(3) 0.0214(12) Uani 1 1 d . U . . .
H14 H 0.099917 0.562886 0.665759 0.026 Uiso 1 1 calc R U . . .
C34 C 0.5516(6) -0.0192(3) 0.6913(3) 0.0275(14) Uani 1 1 d . U . . .
H34 H 0.605204 -0.044275 0.668440 0.033 Uiso 1 1 calc R U . . .
C7 C 0.2638(6) 0.2900(3) 0.8191(3) 0.0260(13) Uani 1 1 d . U . . .
C6 C 0.2599(6) 0.2222(3) 0.8130(3) 0.0230(13) Uani 1 1 d . U . . .
C26 C 0.7740(6) 0.2319(3) 0.8145(3) 0.0210(12) Uani 1 1 d . U . . .
C25 C 0.7677(6) 0.2993(3) 0.8116(3) 0.0256(13) Uani 1 1 d . U . . .
C28 C 0.5677(5) 0.2207(2) 0.7345(3) 0.0180(12) Uani 1 1 d . U . . .
C40 C 0.0992(9) 0.3222(4) 0.9642(4) 0.0387(19) Uani 0.877(4) 1 d D . P A 1
H40A H 0.030101 0.315955 0.923276 0.046 Uiso 0.877(4) 1 calc R U P A 1
H40B H 0.160661 0.353138 0.951371 0.046 Uiso 0.877(4) 1 calc R U P A 1
Cl5 Cl 0.0331(4) 0.35295(17) 1.03318(19) 0.0658(8) Uani 0.877(4) 1 d D . P A 1
Cl6 Cl 0.1780(2) 0.24985(12) 0.98574(12) 0.0514(7) Uani 0.877(4) 1 d D . P A 1
C40A C 0.020(3) 0.302(2) 0.994(3) 0.0387(19) Uani 0.123(4) 1 d D . P A 2
H40C H -0.004091 0.262387 1.014891 0.046 Uiso 0.123(4) 1 calc R U P A 2
H40D H -0.044567 0.311391 0.952245 0.046 Uiso 0.123(4) 1 calc R U P A 2
Cl5A Cl 0.020(3) 0.3642(14) 1.0546(16) 0.0658(8) Uani 0.123(4) 1 d D . P A 2
Cl6A Cl 0.1710(17) 0.2936(10) 0.9716(9) 0.0514(7) Uani 0.123(4) 1 d D . P A 2
C41 C 0.5248(9) 0.2994(5) 0.4968(5) 0.048(2) Uani 0.841(5) 1 d D . P B 3
H41A H 0.454970 0.303046 0.455776 0.057 Uiso 0.841(5) 1 calc R U P B 3
H41B H 0.507896 0.261531 0.523400 0.057 Uiso 0.841(5) 1 calc R U P B 3
Cl7 Cl 0.5249(3) 0.36643(16) 0.54874(16) 0.0517(7) Uani 0.841(5) 1 d D . P B 3
Cl8 Cl 0.6709(3) 0.28961(18) 0.46871(14) 0.0640(9) Uani 0.841(5) 1 d D . P B 3
C41A C 0.541(3) 0.2693(16) 0.501(3) 0.048(2) Uani 0.159(5) 1 d D . P B 4
H41C H 0.469907 0.268042 0.460794 0.057 Uiso 0.159(5) 1 calc R U P B 4
H41D H 0.518438 0.240316 0.536948 0.057 Uiso 0.159(5) 1 calc R U P B 4
Cl7A Cl 0.5519(19) 0.3459(9) 0.5351(10) 0.0517(7) Uani 0.159(5) 1 d D . P B 4
Cl8A Cl 0.6794(15) 0.2404(10) 0.4756(8) 0.0640(9) Uani 0.159(5) 1 d D . P B 4

loop_
_atom_site_aniso_label
_atom_site_aniso_U_11
_atom_site_aniso_U_22
_atom_site_aniso_U_33
_atom_site_aniso_U_23
_atom_site_aniso_U_13
_atom_site_aniso_U_12
C1 0.023(2) 0.023(3) 0.029(3) 0.002(2) 0.000(2) 0.001(2)
C2 0.027(3) 0.023(3) 0.032(3) -0.001(2) 0.002(2) -0.002(2)
C3 0.025(3) 0.016(2) 0.029(3) -0.001(2) 0.005(2) -0.001(2)
C4 0.024(2) 0.010(2) 0.027(3) 0.004(2) 0.006(2) 0.0007(19)
C5 0.026(3) 0.018(3) 0.032(3) 0.004(2) 0.008(2) 0.001(2)
C8 0.024(2) 0.016(2) 0.024(3) 0.003(2) 0.006(2) -0.001(2)
C9 0.019(2) 0.032(3) 0.022(3) -0.001(2) 0.006(2) 0.000(2)
C10 0.022(2) 0.019(2) 0.028(2) 0.0025(19) 0.0072(19) 0.0037(18)
C11 0.025(2) 0.023(2) 0.029(2) -0.001(2) 0.0037(19) 0.0046(19)
C12 0.039(4) 0.039(4) 0.033(4) 0.001(3) 0.003(3) 0.004(3)
C13 0.024(2) 0.016(2) 0.029(2) -0.0041(19) 0.0023(19) 0.0004(18)
C15 0.022(2) 0.019(2) 0.028(2) 0.0019(19) 0.0030(19) 0.0028(19)
C16 0.031(3) 0.017(3) 0.031(3) 0.006(3) 0.006(3) 0.006(2)
C17 0.046(4) 0.030(4) 0.035(4) 0.001(3) -0.002(3) -0.004(3)
C18 0.057(5) 0.035(4) 0.034(4) 0.012(3) 0.007(3) 0.017(4)
C19 0.020(2) 0.018(2) 0.028(2) -0.0003(19) 0.0037(19) 0.0015(18)
C20 0.021(2) 0.023(3) 0.026(3) 0.004(2) 0.002(2) -0.001(2)
C21 0.024(3) 0.027(3) 0.030(3) 0.004(2) 0.004(2) 0.004(2)
C22 0.025(3) 0.026(3) 0.030(3) 0.004(2) 0.006(2) 0.002(2)
C24 0.023(2) 0.023(3) 0.032(3) 0.001(2) 0.008(2) 0.002(2)
C23 0.021(2) 0.027(3) 0.023(3) 0.007(2) 0.002(2) 0.000(2)
C27 0.018(2) 0.022(3) 0.022(2) 0.004(2) 0.002(2) 0.001(2)
C30 0.022(2) 0.021(2) 0.027(2) 0.0012(19) 0.0058(19) -0.0001(18)
C31 0.025(2) 0.022(2) 0.025(2) 0.0034(19) 0.0031(19) -0.0004(19)
C32 0.039(4) 0.032(4) 0.033(4) 0.005(3) 0.003(3) -0.003(3)
C33 0.022(2) 0.021(2) 0.028(2) 0.0024(19) 0.0006(19) -0.0025(19)
C35 0.025(2) 0.023(2) 0.026(2) 0.0009(19) 0.0045(19) -0.0029(19)
C36 0.027(3) 0.040(4) 0.030(4) -0.003(3) 0.005(3) 0.000(3)
C37 0.050(5) 0.050(5) 0.037(4) -0.012(4) 0.006(3) -0.012(4)
C38 0.044(4) 0.059(5) 0.029(4) 0.002(3) -0.004(3) 0.007(4)
C39 0.023(2) 0.023(2) 0.029(2) 0.003(2) 0.0031(19) -0.0003(19)
N1 0.018(2) 0.025(2) 0.027(2) 0.0029(19) 0.0029(18) 0.0018(18)
N2 0.023(2) 0.013(2) 0.027(2) 0.0044(18) 0.0028(18) 0.0006(17)
O1 0.023(2) 0.018(2) 0.032(2) 0.0038(18) 0.0007(18) 0.0018(17)
O2 0.028(2) 0.023(3) 0.052(3) 0.004(2) 0.006(2) 0.0033(19)
O4 0.023(2) 0.012(2) 0.031(2) 0.0029(17) -0.0024(17) 0.0010(16)
O5 0.033(2) 0.009(2) 0.056(3) 0.004(2) 0.003(2) 0.0016(17)
O3 0.033(3) 0.023(2) 0.041(3) 0.007(2) -0.001(2) 0.0080(19)
O6 0.033(3) 0.020(2) 0.041(3) 0.000(2) -0.004(2) -0.0034(19)
Cl1 0.0247(7) 0.0181(7) 0.0314(8) 0.0007(6) 0.0048(6) 0.0020(5)
Cl2 0.0274(8) 0.0330(9) 0.0309(8) 0.0016(7) 0.0081(6) -0.0031(6)
Cl3 0.0290(8) 0.0253(8) 0.0363(9) 0.0048(7) -0.0064(6) -0.0005(6)
Cl4 0.0255(8) 0.0201(7) 0.0349(9) 0.0009(6) -0.0054(6) 0.0010(6)
Ru1 0.0175(2) 0.0127(2) 0.0278(3) 0.00230(19) 0.00133(18) 0.00105(17)
Ru2 0.0170(2) 0.0169(2) 0.0256(3) 0.00202(19) 0.00128(18) 0.00054(18)
C14 0.024(2) 0.009(2) 0.031(2) -0.0014(18) 0.0049(19) 0.0009(18)
C34 0.025(2) 0.027(2) 0.031(2) -0.005(2) 0.006(2) 0.001(2)
C7 0.025(3) 0.025(3) 0.027(3) 0.002(2) 0.002(2) -0.001(2)
C6 0.026(3) 0.018(2) 0.025(3) 0.004(2) 0.004(2) 0.004(2)
C26 0.023(2) 0.015(2) 0.024(3) 0.002(2) 0.002(2) 0.0021(19)
C25 0.025(3) 0.024(3) 0.028(3) 0.002(2) 0.005(2) 0.002(2)
C28 0.022(2) 0.007(2) 0.025(2) -0.0007(19) 0.005(2) 0.0004(18)
C40 0.046(5) 0.029(4) 0.039(5) 0.000(4) 0.002(4) 0.004(4)
Cl5 0.0800(19) 0.0541(19) 0.075(3) -0.0133(15) 0.0436(17) -0.0103(14)
Cl6 0.0551(14) 0.0438(14) 0.0471(13) 0.0048(10) -0.0115(10) 0.0079(11)
C40A 0.046(5) 0.029(4) 0.039(5) 0.000(4) 0.002(4) 0.004(4)
Cl5A 0.0800(19) 0.0541(19) 0.075(3) -0.0133(15) 0.0436(17) -0.0103(14)
Cl6A 0.0551(14) 0.0438(14) 0.0471(13) 0.0048(10) -0.0115(10) 0.0079(11)
C41 0.050(6) 0.045(6) 0.046(5) 0.007(5) 0.004(4) -0.007(5)
Cl7 0.0601(18) 0.053(2) 0.0432(16) -0.0053(13) 0.0137(12) -0.0120(14)
Cl8 0.0575(16) 0.091(3) 0.0445(14) 0.0028(15) 0.0115(12) 0.0074(16)
C41A 0.050(6) 0.045(6) 0.046(5) 0.007(5) 0.004(4) -0.007(5)
Cl7A 0.0601(18) 0.053(2) 0.0432(16) -0.0053(13) 0.0137(12) -0.0120(14)
Cl8A 0.0575(16) 0.091(3) 0.0445(14) 0.0028(15) 0.0115(12) 0.0074(16)

loop_
_atom_type_symbol
_atom_type_description
_atom_type_scat_dispersion_real
_atom_type_scat_dispersion_imag
_atom_type_scat_source
C C 0.0033 0.0016 'International Tables Vol C Tables 4.2.6.8 and 6.1.1.4'
H H 0.0000 0.0000 'International Tables Vol C Tables 4.2.6.8 and 6.1.1.4'
Cl Cl 0.1484 0.1585 'International Tables Vol C Tables 4.2.6.8 and 6.1.1.4'
N N 0.0061 0.0033 'International Tables Vol C Tables 4.2.6.8 and 6.1.1.4'
O O 0.0106 0.0060 'International Tables Vol C Tables 4.2.6.8 and 6.1.1.4'
Ru Ru -1.2594 0.8363 'International Tables Vol C Tables 4.2.6.8 and 6.1.1.4'

loop_
_geom_angle_atom_site_label_1
_geom_angle_atom_site_label_2
_geom_angle_atom_site_label_3
_geom_angle
N1 C1 C2 123.4(6)
C1 C2 C3 119.2(6)
C4 C3 C2 118.5(5)
C3 C4 C9 119.4(5)
C3 C4 C5 123.0(5)
C9 C4 C5 117.6(5)
O2 C5 C4 121.0(6)
O2 C5 C6 119.2(5)
C4 C5 C6 119.8(5)
O1 C8 C7 123.9(5)
O1 C8 C9 116.6(5)
C7 C8 C9 119.5(5)
N1 C9 C4 121.7(5)
N1 C9 C8 115.3(5)
C4 C9 C8 123.0(5)
C11 C10 C19 120.1(6)
C11 C10 Ru1 72.0(4)
C19 C10 Ru1 70.5(3)
C10 C11 C13 118.3(6)
C10 C11 C12 121.4(6)
C13 C11 C12 120.2(6)
C10 C11 Ru1 70.2(3)
C13 C11 Ru1 70.8(3)
C12 C11 Ru1 127.1(4)
C14 C13 C11 120.9(5)
C14 C13 Ru1 71.0(3)
C11 C13 Ru1 71.3(3)
C19 C15 C14 116.5(5)
C19 C15 C16 123.4(5)
C14 C15 C16 120.0(5)
C19 C15 Ru1 69.8(3)
C14 C15 Ru1 69.9(3)
C16 C15 Ru1 131.4(4)
C15 C16 C17 114.6(5)
C15 C16 C18 108.0(5)
C17 C16 C18 111.6(6)
C15 C19 C10 122.3(5)
C15 C19 Ru1 72.8(3)
C10 C19 Ru1 71.0(3)
N2 C20 C21 122.2(6)
C22 C21 C20 119.0(6)
C21 C22 C23 119.1(6)
O5 C24 C23 121.5(6)
O5 C24 C25 120.1(6)
C23 C24 C25 118.4(5)
C22 C23 C28 119.3(6)
C22 C23 C24 122.2(6)
C28 C23 C24 118.5(5)
O4 C27 C26 125.0(5)
O4 C27 C28 116.3(5)
C26 C27 C28 118.6(5)
C31 C30 C39 120.2(6)
C31 C30 Ru2 71.7(4)
C39 C30 Ru2 70.2(3)
C30 C31 C33 118.3(6)
C30 C31 C32 121.1(6)
C33 C31 C32 120.5(6)
C30 C31 Ru2 70.7(3)
C33 C31 Ru2 71.0(3)
C32 C31 Ru2 126.5(4)
C34 C33 C31 121.6(6)
C34 C33 Ru2 72.6(4)
C31 C33 Ru2 70.9(3)
C39 C35 C34 117.1(6)
C39 C35 C36 123.8(6)
C34 C35 C36 119.1(6)
C39 C35 Ru2 69.6(4)
C34 C35 Ru2 71.5(3)
C36 C35 Ru2 131.2(4)
C35 C36 C38 113.6(6)
C35 C36 C37 108.7(6)
C38 C36 C37 111.9(6)
C35 C39 C30 122.4(6)
C35 C39 Ru2 72.8(4)
C30 C39 Ru2 71.5(3)
C1 N1 C9 117.8(5)
C1 N1 Ru1 127.9(4)
C9 N1 Ru1 114.0(4)
C28 N2 C20 118.4(5)
C28 N2 Ru2 114.5(4)
C20 N2 Ru2 127.0(4)
C8 O1 Ru1 116.3(4)
C27 O4 Ru2 116.4(3)
O1 Ru1 N1 77.38(17)
O1 Ru1 C19 149.7(2)
N1 Ru1 C19 96.6(2)
O1 Ru1 C10 112.0(2)
N1 Ru1 C10 97.4(2)
C19 Ru1 C10 38.5(2)
O1 Ru1 C14 124.54(19)
N1 Ru1 C14 157.3(2)
C19 Ru1 C14 67.6(2)
C10 Ru1 C14 80.4(2)
O1 Ru1 C13 95.42(19)
N1 Ru1 C13 160.2(2)
C19 Ru1 C13 80.2(2)
C10 Ru1 C13 67.9(2)
C14 Ru1 C13 37.3(2)
O1 Ru1 C11 89.2(2)
N1 Ru1 C11 122.8(2)
C19 Ru1 C11 68.8(2)
C10 Ru1 C11 37.8(2)
C14 Ru1 C11 68.2(2)
C13 Ru1 C11 37.9(2)
O1 Ru1 C15 162.9(2)
N1 Ru1 C15 119.7(2)
C19 Ru1 C15 37.4(2)
C10 Ru1 C15 69.0(2)
C14 Ru1 C15 38.4(2)
C13 Ru1 C15 68.8(2)
C11 Ru1 C15 82.1(2)
O1 Ru1 Cl1 86.31(12)
N1 Ru1 Cl1 82.90(14)
C19 Ru1 Cl1 122.85(16)
C10 Ru1 Cl1 161.36(16)
C14 Ru1 Cl1 92.05(16)
C13 Ru1 Cl1 115.35(17)
C11 Ru1 Cl1 152.21(17)
C15 Ru1 Cl1 94.50(17)
O4 Ru2 N2 77.47(17)
O4 Ru2 C39 151.9(2)
N2 Ru2 C39 97.3(2)
O4 Ru2 C30 114.0(2)
N2 Ru2 C30 96.2(2)
C39 Ru2 C30 38.3(2)
O4 Ru2 C31 89.73(19)
N2 Ru2 C31 119.9(2)
C39 Ru2 C31 68.7(2)
C30 Ru2 C31 37.5(2)
O4 Ru2 C33 94.10(19)
N2 Ru2 C33 157.3(2)
C39 Ru2 C33 80.1(2)
C30 Ru2 C33 67.8(2)
C31 Ru2 C33 38.1(2)
O4 Ru2 C35 160.30(19)
N2 Ru2 C35 122.1(2)
C39 Ru2 C35 37.6(2)
C30 Ru2 C35 69.0(2)
C31 Ru2 C35 82.1(2)
C33 Ru2 C35 68.5(2)
O4 Ru2 C34 122.01(19)
N2 Ru2 C34 160.1(2)
C39 Ru2 C34 67.6(2)
C30 Ru2 C34 80.2(2)
C31 Ru2 C34 68.2(2)
C33 Ru2 C34 37.0(2)
C35 Ru2 C34 38.3(2)
O4 Ru2 Cl2 85.65(12)
N2 Ru2 Cl2 83.47(14)
C39 Ru2 Cl2 121.59(17)
C30 Ru2 Cl2 159.85(16)
C31 Ru2 Cl2 154.58(17)
C33 Ru2 Cl2 117.26(17)
C35 Ru2 Cl2 94.02(17)
C34 Ru2 Cl2 93.29(17)
C13 C14 C15 121.9(6)
C13 C14 Ru1 71.7(3)
C15 C14 Ru1 71.7(3)
C33 C34 C35 120.4(6)
C33 C34 Ru2 70.4(4)
C35 C34 Ru2 70.2(4)
C8 C7 C6 123.4(6)
C8 C7 Cl3 118.6(5)
C6 C7 Cl3 117.9(5)
O3 C6 C7 124.8(6)
O3 C6 C5 118.7(5)
C7 C6 C5 116.4(5)
C27 C26 C25 124.3(5)
C27 C26 Cl4 118.6(4)
C25 C26 Cl4 117.1(4)
O6 C25 C26 125.9(6)
O6 C25 C24 117.2(5)
C26 C25 C24 116.8(5)
N2 C28 C23 122.0(5)
N2 C28 C27 115.0(5)
C23 C28 C27 123.0(5)
Cl6 C40 Cl5 112.2(5)
Cl6A C40A Cl5A 111.2(19)
Cl7 C41 Cl8 112.1(5)
Cl7A C41A Cl8A 115.6(17)

loop_
_geom_bond_atom_site_label_1
_geom_bond_atom_site_label_2
_geom_bond_distance
C1 N1 1.344(8)
C1 C2 1.374(9)
C2 C3 1.389(8)
C3 C4 1.381(8)
C4 C9 1.404(8)
C4 C5 1.482(8)
C5 O2 1.225(7)
C5 C6 1.541(8)
C8 O1 1.283(7)
C8 C7 1.387(8)
C8 C9 1.470(8)
C9 N1 1.354(8)
C10 C11 1.415(8)
C10 C19 1.432(8)
C10 Ru1 2.174(6)
C11 C13 1.424(9)
C11 C12 1.504(9)
C11 Ru1 2.197(6)
C13 C14 1.398(8)
C13 Ru1 2.191(6)
C15 C19 1.402(8)
C15 C14 1.442(8)
C15 C16 1.503(9)
C15 Ru1 2.205(6)
C16 C17 1.513(9)
C16 C18 1.545(9)
C19 Ru1 2.167(6)
C20 N2 1.347(7)
C20 C21 1.393(9)
C21 C22 1.378(9)
C22 C23 1.380(8)
C24 O5 1.209(7)
C24 C23 1.483(8)
C24 C25 1.551(8)
C23 C28 1.392(8)
C27 O4 1.287(7)
C27 C26 1.374(8)
C27 C28 1.484(8)
C30 C31 1.404(8)
C30 C39 1.423(9)
C30 Ru2 2.174(6)
C31 C33 1.429(9)
C31 C32 1.502(9)
C31 Ru2 2.187(6)
C33 C34 1.398(9)
C33 Ru2 2.188(6)
C35 C39 1.405(9)
C35 C34 1.448(8)
C35 C36 1.510(9)
C35 Ru2 2.199(6)
C36 C38 1.525(10)
C36 C37 1.533(10)
C39 Ru2 2.157(6)
N1 Ru1 2.102(5)
N2 C28 1.346(7)
N2 Ru2 2.103(5)
O1 Ru1 2.096(4)
O4 Ru2 2.094(4)
O3 C6 1.222(7)
O6 C25 1.234(7)
Cl1 Ru1 2.4080(16)
Cl2 Ru2 2.4077(16)
Cl3 C7 1.733(6)
Cl4 C26 1.735(6)
Ru1 C14 2.181(6)
Ru2 C34 2.216(6)
C7 C6 1.437(9)
C26 C25 1.426(8)
C40 Cl6 1.756(8)
C40 Cl5 1.760(9)
C40A Cl6A 1.755(13)
C40A Cl5A 1.757(13)
C41 Cl7 1.744(11)
C41 Cl8 1.754(10)
C41A Cl7A 1.743(15)
C41A Cl8A 1.753(14)
